data_7224044
loop_
_publ_author_name
'Liu, Xiaolong'
'Wang, Guangqiang'
'Dang, Yangyang'
'Zhang, Shaojun'
'Tian, Hanlin'
'Ren, Yan'
'Tao, Xutang'

_publ_section_title
;
 A new potential nonlinear optical hybrid semi-organic crystal of
 ZnMnCl4(TPPO)4with attractive physical properties
;
_journal_issue 10
_journal_name_full CrystEngComm
_journal_page_first 1818
_journal_paper_doi 10.1039/C5CE02002F
_journal_volume 18
_journal_year 2016
_chemical_formula_sum 'C72 H60 Cl4 Mn O4 P4 Zn'
_chemical_formula_weight 1375.19
_chemical_name_systematic
; 
 ? 
;
_space_group_IT_number 43
_symmetry_cell_setting orthorhombic
_symmetry_space_group_name_Hall 'F 2 -2d'
_symmetry_space_group_name_H-M 'F d d 2'
_atom_sites_solution_hydrogens geom
_atom_sites_solution_primary direct
_atom_sites_solution_secondary difmap
_audit_creation_method SHELXL-97
_audit_update_record
;
2016-01-26 deposited with the CCDC.
2016-01-27 downloaded from the CCDC.
;
_cell_angle_alpha 90.00
_cell_angle_beta 90.00
_cell_angle_gamma 90.00
_cell_formula_units_Z 4
_cell_length_a 20.7414(14)
_cell_length_b 32.981(2)
_cell_length_c 9.7539(7)
_cell_measurement_reflns_used 3570
_cell_measurement_temperature 296(2)
_cell_measurement_theta_max 27.53
_cell_measurement_theta_min 2.32
_cell_volume 6672.4(8)
_computing_cell_refinement 'Bruker SAINT'
_computing_data_collection 'Bruker APEX2'
_computing_data_reduction 'Bruker SAINT'
_computing_molecular_graphics 'Bruker SHELXTL'
_computing_publication_material 'Bruker SHELXTL'
_computing_structure_refinement 'SHELXL-97 (Sheldrick, 1997)'
_computing_structure_solution 'SHELXS-97 (Sheldrick, 1990)'
_diffrn_ambient_temperature 296(2)
_diffrn_measured_fraction_theta_full 0.999
_diffrn_measured_fraction_theta_max 0.999
_diffrn_measurement_device_type 'Bruker APEX-II CCD'
_diffrn_measurement_method '\f and \w scans'
_diffrn_radiation_monochromator graphite
_diffrn_radiation_source 'fine-focus sealed tube'
_diffrn_radiation_type MoK\a
_diffrn_radiation_wavelength 0.71073
_diffrn_reflns_av_R_equivalents 0.0164
_diffrn_reflns_av_sigmaI/netI 0.0340
_diffrn_reflns_limit_h_max 26
_diffrn_reflns_limit_h_min -20
_diffrn_reflns_limit_k_max 42
_diffrn_reflns_limit_k_min -39
_diffrn_reflns_limit_l_max 12
_diffrn_reflns_limit_l_min -12
_diffrn_reflns_number 9887
_diffrn_reflns_theta_full 27.53
_diffrn_reflns_theta_max 27.53
_diffrn_reflns_theta_min 2.32
_exptl_absorpt_coefficient_mu 0.853
_exptl_absorpt_correction_T_max 0.9046
_exptl_absorpt_correction_T_min 0.8827
_exptl_absorpt_correction_type multi-scan
_exptl_absorpt_process_details sadabs
_exptl_crystal_colour yellow
_exptl_crystal_density_diffrn 1.369
_exptl_crystal_density_method 'not measured'
_exptl_crystal_description block
_exptl_crystal_F_000 2828
_exptl_crystal_size_max 0.15
_exptl_crystal_size_mid 0.13
_exptl_crystal_size_min 0.12
_refine_diff_density_max 0.444
_refine_diff_density_min -0.216
_refine_diff_density_rms 0.043
_refine_ls_abs_structure_details 'Flack H D (1983), Acta Cryst. A39, 876-881'
_refine_ls_abs_structure_Flack -0.063(11)
_refine_ls_extinction_coef 0.00138(8)
_refine_ls_extinction_expression Fc^*^=kFc[1+0.001xFc^2^\l^3^/sin(2\q)]^-1/4^
_refine_ls_extinction_method SHELXL
_refine_ls_goodness_of_fit_ref 1.074
_refine_ls_hydrogen_treatment constr
_refine_ls_matrix_type full
_refine_ls_number_parameters 196
_refine_ls_number_reflns 3570
_refine_ls_number_restraints 1
_refine_ls_restrained_S_all 1.074
_refine_ls_R_factor_all 0.0253
_refine_ls_R_factor_gt 0.0243
_refine_ls_shift/su_max 0.001
_refine_ls_shift/su_mean 0.000
_refine_ls_structure_factor_coef Fsqd
_refine_ls_weighting_details 'calc w=1/[\s^2^(Fo^2^)+(0.0325P)^2^+3.0996P] where P=(Fo^2^+2Fc^2^)/3'
_refine_ls_weighting_scheme calc
_refine_ls_wR_factor_gt 0.0665
_refine_ls_wR_factor_ref 0.0671
_reflns_number_gt 3463
_reflns_number_total 3570
_reflns_threshold_expression >2sigma(I)
_cod_data_source_file c5ce02002f2.cif
_cod_data_source_block x1
_cod_depositor_comments 'Adding full bibliography for 7224044--7224045.cif.'
_cod_original_sg_symbol_H-M Fdd2
_cod_database_code 7224044
_audit_block_doi 10.5517/cc14gy6r

loop_
_symmetry_equiv_pos_as_xyz
'x, y, z'
'-x, -y, z'
'x+1/4, -y+1/4, z+1/4'
'-x+1/4, y+1/4, z+1/4'
'x, y+1/2, z+1/2'
'-x, -y+1/2, z+1/2'
'x+1/4, -y+3/4, z+3/4'
'-x+1/4, y+3/4, z+3/4'
'x+1/2, y, z+1/2'
'-x+1/2, -y, z+1/2'
'x+3/4, -y+1/4, z+3/4'
'-x+3/4, y+1/4, z+3/4'
'x+1/2, y+1/2, z'
'-x+1/2, -y+1/2, z'
'x+3/4, -y+3/4, z+1/4'
'-x+3/4, y+3/4, z+1/4'

loop_
_atom_site_label
_atom_site_type_symbol
_atom_site_fract_x
_atom_site_fract_y
_atom_site_fract_z
_atom_site_U_iso_or_equiv
_atom_site_adp_type
_atom_site_occupancy
_atom_site_symmetry_multiplicity
_atom_site_calc_flag
_atom_site_refinement_flags
Zn1 Zn 0.5000 0.0000 0.59190(3) 0.02787(9) Uani 0.50 2 d SP
Mn1 Mn 0.5000 0.0000 0.59190(3) 0.02787(9) Uani 0.50 2 d SP
P2 P 0.41613(2) 0.070260(14) 0.77196(5) 0.03694(12) Uani 1 1 d .
O1 O 0.46364(7) 0.03854(5) 0.72698(18) 0.0506(4) Uani 1 1 d .
Cl1 Cl 0.57582(3) 0.03105(2) 0.47228(7) 0.06468(18) Uani 1 1 d .
C1 C 0.42378(10) 0.11591(6) 0.6728(2) 0.0433(4) Uani 1 1 d .
C2 C 0.48211(12) 0.12414(7) 0.6084(3) 0.0539(5) Uani 1 1 d .
H2 H 0.5170 0.1067 0.6195 0.065 Uiso 1 1 calc R
C3 C 0.48791(15) 0.15850(9) 0.5277(3) 0.0658(7) Uani 1 1 d .
H3 H 0.5270 0.1641 0.4848 0.079 Uiso 1 1 calc R
C4 C 0.43710(17) 0.18433(8) 0.5101(3) 0.0678(8) Uani 1 1 d .
H4 H 0.4415 0.2069 0.4539 0.081 Uiso 1 1 calc R
C5 C 0.37967(15) 0.17711(8) 0.5751(4) 0.0714(8) Uani 1 1 d .
H5 H 0.3456 0.1952 0.5650 0.086 Uiso 1 1 calc R
C6 C 0.37232(12) 0.14262(7) 0.6563(3) 0.0593(6) Uani 1 1 d .
H6 H 0.3332 0.1375 0.6994 0.071 Uiso 1 1 calc R
C7 C 0.33354(10) 0.05460(6) 0.7556(2) 0.0401(4) Uani 1 1 d .
C8 C 0.30696(12) 0.05091(8) 0.6261(2) 0.0527(5) Uani 1 1 d .
H8 H 0.3319 0.0564 0.5491 0.063 Uiso 1 1 calc R
C9 C 0.24300(12) 0.03906(8) 0.6108(3) 0.0608(6) Uani 1 1 d .
H9 H 0.2250 0.0373 0.5237 0.073 Uiso 1 1 calc R
C10 C 0.20650(12) 0.03000(8) 0.7238(4) 0.0643(7) Uani 1 1 d .
H10 H 0.1638 0.0219 0.7133 0.077 Uiso 1 1 calc R
C11 C 0.23267(13) 0.03283(9) 0.8516(4) 0.0704(7) Uani 1 1 d .
H11 H 0.2078 0.0264 0.9279 0.084 Uiso 1 1 calc R
C12 C 0.29629(12) 0.04529(8) 0.8689(3) 0.0576(6) Uani 1 1 d .
H12 H 0.3137 0.0473 0.9565 0.069 Uiso 1 1 calc R
C13 C 0.42991(10) 0.08116(6) 0.9503(2) 0.0443(4) Uani 1 1 d .
C14 C 0.40597(16) 0.11482(8) 1.0155(3) 0.0675(7) Uani 1 1 d .
H14 H 0.3833 0.1342 0.9659 0.081 Uiso 1 1 calc R
C15 C 0.4155(2) 0.11993(10) 1.1550(4) 0.0847(10) Uani 1 1 d .
H15 H 0.3999 0.1431 1.1980 0.102 Uiso 1 1 calc R
C16 C 0.4466(2) 0.09214(12) 1.2283(4) 0.0963(12) Uani 1 1 d .
H16 H 0.4523 0.0958 1.3220 0.116 Uiso 1 1 calc R
C17 C 0.4700(3) 0.05833(14) 1.1663(5) 0.130(2) Uani 1 1 d .
H17 H 0.4898 0.0383 1.2186 0.156 Uiso 1 1 calc R
C18 C 0.4645(2) 0.05344(10) 1.0255(4) 0.0967(14) Uani 1 1 d .
H18 H 0.4841 0.0315 0.9822 0.116 Uiso 1 1 calc R

loop_
_atom_site_aniso_label
_atom_site_aniso_U_11
_atom_site_aniso_U_22
_atom_site_aniso_U_33
_atom_site_aniso_U_23
_atom_site_aniso_U_13
_atom_site_aniso_U_12
Zn1 0.02475(14) 0.03505(14) 0.02381(14) 0.000 0.000 -0.00113(12)
Mn1 0.02475(14) 0.03505(14) 0.02381(14) 0.000 0.000 -0.00113(12)
P2 0.0376(2) 0.0381(2) 0.0351(3) -0.00008(19) 0.00090(18) 0.00412(18)
O1 0.0500(8) 0.0510(8) 0.0507(9) -0.0067(7) 0.0030(7) 0.0123(7)
Cl1 0.0485(3) 0.0888(4) 0.0567(4) 0.0081(3) 0.0149(3) -0.0179(3)
C1 0.0474(11) 0.0434(10) 0.0391(11) 0.0009(8) -0.0048(8) -0.0025(8)
C2 0.0570(13) 0.0549(11) 0.0496(14) -0.0026(10) 0.0080(11) -0.0060(10)
C3 0.0826(18) 0.0628(15) 0.0519(15) 0.0029(13) 0.0136(13) -0.0203(13)
C4 0.098(2) 0.0568(13) 0.0482(15) 0.0131(12) -0.0133(14) -0.0222(14)
C5 0.0726(17) 0.0558(12) 0.086(2) 0.0225(14) -0.0295(15) -0.0022(11)
C6 0.0493(12) 0.0545(13) 0.0741(17) 0.0181(12) -0.0097(11) 0.0001(10)
C7 0.0418(10) 0.0388(9) 0.0398(11) 0.0010(8) 0.0028(7) 0.0023(7)
C8 0.0534(13) 0.0631(13) 0.0415(13) 0.0032(10) -0.0004(9) -0.0068(10)
C9 0.0555(14) 0.0710(15) 0.0559(16) 0.0039(13) -0.0130(11) -0.0035(11)
C10 0.0421(12) 0.0722(15) 0.0786(19) 0.0062(14) 0.0013(12) -0.0032(11)
C11 0.0448(13) 0.100(2) 0.0664(18) 0.0107(16) 0.0158(14) -0.0063(12)
C12 0.0490(13) 0.0775(15) 0.0462(14) 0.0020(11) 0.0034(9) -0.0033(11)
C13 0.0514(11) 0.0427(10) 0.0389(11) -0.0020(8) -0.0046(8) 0.0014(8)
C14 0.097(2) 0.0501(12) 0.0554(16) -0.0072(12) -0.0025(14) 0.0125(13)
C15 0.130(3) 0.0678(17) 0.0562(18) -0.0251(15) 0.0024(18) -0.0012(18)
C16 0.154(4) 0.092(2) 0.0431(16) -0.0103(16) -0.0116(19) -0.015(2)
C17 0.218(6) 0.108(3) 0.065(2) -0.003(2) -0.059(3) 0.050(3)
C18 0.158(4) 0.0719(18) 0.0599(19) -0.0137(15) -0.040(2) 0.052(2)

loop_
_atom_type_symbol
_atom_type_description
_atom_type_scat_dispersion_real
_atom_type_scat_dispersion_imag
_atom_type_scat_source
C C 0.0033 0.0016 'International Tables Vol C Tables 4.2.6.8 and 6.1.1.4'
H H 0.0000 0.0000 'International Tables Vol C Tables 4.2.6.8 and 6.1.1.4'
O O 0.0106 0.0060 'International Tables Vol C Tables 4.2.6.8 and 6.1.1.4'
P P 0.1023 0.0942 'International Tables Vol C Tables 4.2.6.8 and 6.1.1.4'
Cl Cl 0.1484 0.1585 'International Tables Vol C Tables 4.2.6.8 and 6.1.1.4'
Zn Zn 0.2839 1.4301 'International Tables Vol C Tables 4.2.6.8 and 6.1.1.4'
Mn Mn 0.3368 0.7283 'International Tables Vol C Tables 4.2.6.8 and 6.1.1.4'

loop_
_geom_angle_atom_site_label_1
_geom_angle_atom_site_label_2
_geom_angle_atom_site_label_3
_geom_angle
_geom_angle_site_symmetry_1
_geom_angle_site_symmetry_3
O1 Zn1 O1 96.56(10) . 2_655
O1 Zn1 Cl1 112.20(5) . 2_655
O1 Zn1 Cl1 108.96(5) 2_655 2_655
O1 Zn1 Cl1 108.96(5) . .
O1 Zn1 Cl1 112.20(5) 2_655 .
Cl1 Zn1 Cl1 116.26(4) 2_655 .
O1 P2 C7 113.54(9) . .
O1 P2 C1 111.61(10) . .
C7 P2 C1 106.09(10) . .
O1 P2 C13 108.50(10) . .
C7 P2 C13 107.14(10) . .
C1 P2 C13 109.83(10) . .
P2 O1 Zn1 153.00(11) . .
C2 C1 C6 119.4(2) . .
C2 C1 P2 118.93(18) . .
C6 C1 P2 121.62(18) . .
C3 C2 C1 119.5(3) . .
C4 C3 C2 121.0(3) . .
C3 C4 C5 120.3(2) . .
C4 C5 C6 120.0(3) . .
C1 C6 C5 119.8(3) . .
C12 C7 C8 119.2(2) . .
C12 C7 P2 121.71(18) . .
C8 C7 P2 119.10(17) . .
C7 C8 C9 120.2(2) . .
C10 C9 C8 120.1(3) . .
C11 C10 C9 120.0(2) . .
C10 C11 C12 120.6(3) . .
C7 C12 C11 119.9(3) . .
C14 C13 C18 118.7(3) . .
C14 C13 P2 123.5(2) . .
C18 C13 P2 117.8(2) . .
C13 C14 C15 120.1(3) . .
C16 C15 C14 120.9(3) . .
C15 C16 C17 120.0(3) . .
C16 C17 C18 120.4(4) . .
C13 C18 C17 119.6(3) . .

loop_
_geom_bond_atom_site_label_1
_geom_bond_atom_site_label_2
_geom_bond_distance
_geom_bond_site_symmetry_2
Zn1 O1 1.9799(15) .
Zn1 O1 1.9799(15) 2_655
Zn1 Cl1 2.2098(6) 2_655
Zn1 Cl1 2.2098(6) .
P2 O1 1.5027(15) .
P2 C7 1.796(2) .
P2 C1 1.797(2) .
P2 C13 1.799(2) .
C1 C2 1.390(3) .
C1 C6 1.393(3) .
C2 C3 1.385(4) .
C3 C4 1.366(4) .
C4 C5 1.370(5) .
C5 C6 1.395(3) .
C7 C12 1.383(3) .
C7 C8 1.383(3) .
C8 C9 1.391(3) .
C9 C10 1.370(4) .
C10 C11 1.363(5) .
C11 C12 1.392(4) .
C13 C14 1.372(3) .
C13 C18 1.374(4) .
C14 C15 1.385(4) .
C15 C16 1.329(5) .
C16 C17 1.358(6) .
C17 C18 1.388(5) .
